data_7228177
loop_
_publ_author_name
'Powers, Xian B.'
'Ghiassi, Kamran B.'
'Greenfield, Joshua T.'
'Olmstead, Marilyn M.'
'Balch, Alan L.'

_publ_section_title
;
 Interrelationships between the tetrahedral and planar polymorphs of
 bis(3-ethylamino-1-phenyl-but-2-en-1-ono)nickel(ii) and structural
 comparisons with related CoII, NiII, CuII, and ZnII complexes
;
_journal_name_full CrystEngComm
_journal_paper_doi 10.1039/C7CE00638A
_journal_year 2017
_chemical_absolute_configuration ad
_chemical_formula_moiety 'C34 H32 N2 O2 Zn'
_chemical_formula_sum 'C34 H32 N2 O2 Zn'
_chemical_formula_weight 565.98
_chemical_name_common alpha-Zn(B-Bn)2
_space_group_crystal_system orthorhombic
_space_group_IT_number 18
_space_group_name_Hall 'P 2 2ab'
_space_group_name_H-M_alt 'P 21 21 2'
_symmetry_space_group_name_Hall 'P 2 2ab'
_symmetry_space_group_name_H-M 'P 21 21 2'
_atom_sites_solution_hydrogens geom
_atom_sites_solution_primary direct
_atom_sites_solution_secondary difmap
_audit_creation_method SHELXL-2014/7
_audit_update_record
;
2017-02-17 deposited with the CCDC.
2017-04-24 downloaded from the CCDC.
;
_cell_angle_alpha 90
_cell_angle_beta 90
_cell_angle_gamma 90
_cell_formula_units_Z 2
_cell_length_a 15.2491(19)
_cell_length_b 16.231(2)
_cell_length_c 5.5977(7)
_cell_measurement_reflns_used 9990
_cell_measurement_temperature 90(2)
_cell_measurement_theta_max 31.62
_cell_measurement_theta_min 2.51
_cell_volume 1385.5(3)
_computing_cell_refinement 'SAINT (Bruker, 2014)'
_computing_data_collection 'Apex2 (Bruker, 2014)'
_computing_data_reduction 'SAINT (Bruker, 2014)'
_computing_publication_material 'SHELXL-2014 (Sheldrick, 2014)'
_computing_structure_refinement 'SHELXL-2014/7 (Sheldrick, 2014)'
_computing_structure_solution 'SHELXS (Sheldrick, 2008)'
_diffrn_ambient_temperature 90(2)
_diffrn_detector_area_resol_mean 8.3
_diffrn_measured_fraction_theta_full 1.000
_diffrn_measured_fraction_theta_max 0.999
_diffrn_measurement_device_type 'Bruker ApexII'
_diffrn_measurement_method \w
_diffrn_radiation_type MoK\a
_diffrn_radiation_wavelength 0.71073
_diffrn_reflns_av_R_equivalents 0.0201
_diffrn_reflns_av_unetI/netI 0.0244
_diffrn_reflns_Laue_measured_fraction_full 1.000
_diffrn_reflns_Laue_measured_fraction_max 0.999
_diffrn_reflns_limit_h_max 22
_diffrn_reflns_limit_h_min -22
_diffrn_reflns_limit_k_max 23
_diffrn_reflns_limit_k_min -23
_diffrn_reflns_limit_l_max 8
_diffrn_reflns_limit_l_min -8
_diffrn_reflns_number 23276
_diffrn_reflns_point_group_measured_fraction_full 1.000
_diffrn_reflns_point_group_measured_fraction_max 0.999
_diffrn_reflns_theta_full 25.242
_diffrn_reflns_theta_max 31.640
_diffrn_reflns_theta_min 1.832
_diffrn_source 'fine-focus sealed tube'
_exptl_absorpt_coefficient_mu 0.920
_exptl_absorpt_correction_T_max 0.7462
_exptl_absorpt_correction_T_min 0.6605
_exptl_absorpt_correction_type multi-scan
_exptl_absorpt_process_details 'SADABS (Sheldrick, 2014)'
_exptl_crystal_colour colorless
_exptl_crystal_density_diffrn 1.357
_exptl_crystal_description parallelepiped
_exptl_crystal_F_000 592
_exptl_crystal_size_max 0.420
_exptl_crystal_size_mid 0.170
_exptl_crystal_size_min 0.150
_refine_diff_density_max 0.402
_refine_diff_density_min -0.195
_refine_diff_density_rms 0.054
_refine_ls_abs_structure_details
;
 Refined as an inversion twin.
;
_refine_ls_abs_structure_Flack 0.036(9)
_refine_ls_extinction_method none
_refine_ls_goodness_of_fit_ref 1.115
_refine_ls_hydrogen_treatment constr
_refine_ls_matrix_type full
_refine_ls_number_parameters 179
_refine_ls_number_reflns 4641
_refine_ls_number_restraints 0
_refine_ls_restrained_S_all 1.115
_refine_ls_R_factor_all 0.0234
_refine_ls_R_factor_gt 0.0226
_refine_ls_shift/su_max 0.000
_refine_ls_shift/su_mean 0.000
_refine_ls_structure_factor_coef Fsqd
_refine_ls_weighting_details 'w=1/[\s^2^(Fo^2^)+(0.0369P)^2^+0.1030P] where P=(Fo^2^+2Fc^2^)/3'
_refine_ls_weighting_scheme calc
_refine_ls_wR_factor_gt 0.0653
_refine_ls_wR_factor_ref 0.0656
_reflns_Friedel_coverage 0.740
_reflns_Friedel_fraction_full 1.000
_reflns_Friedel_fraction_max 0.999
_reflns_number_gt 4489
_reflns_number_total 4641
_reflns_threshold_expression 'I > 2\s(I)'
_cod_data_source_file c7ce00638a1.cif
_cod_data_source_block xbp50
_cod_original_cell_volume 1385.4(3)
_cod_database_code 7228177
_shelx_shelxl_version_number 2014/7
_shelx_space_group_comment
;
The symmetry employed for this shelxl refinement is uniquely defined
by the following loop, which should always be used as a source of
symmetry information in preference to the above space-group names.
They are only intended as comments.
;
_shelx_estimated_absorpt_t_min 0.699
_shelx_estimated_absorpt_t_max 0.874

loop_
_space_group_symop_operation_xyz
'x, y, z'
'-x, -y, z'
'-x+1/2, y+1/2, -z'
'x+1/2, -y+1/2, -z'

loop_
_atom_site_label
_atom_site_type_symbol
_atom_site_fract_x
_atom_site_fract_y
_atom_site_fract_z
_atom_site_U_iso_or_equiv
_atom_site_adp_type
_atom_site_occupancy
_atom_site_site_symmetry_order
_atom_site_calc_flag
_atom_site_refinement_flags_posn
_atom_site_refinement_flags_adp
_atom_site_refinement_flags_occupancy
Zn1 Zn 0.5000 0.5000 0.39446(4) 0.01686(7) Uani 1 2 d S T P
N1 N 0.58225(8) 0.43348(8) 0.5852(2) 0.0160(2) Uani 1 1 d . . .
O1 O 0.45499(8) 0.40990(6) 0.2024(2) 0.0199(2) Uani 1 1 d . . .
C1 C 0.36169(11) 0.29678(10) -0.0564(3) 0.0243(3) Uani 1 1 d . . .
H1 H 0.3337 0.3467 -0.0110 0.029 Uiso 1 1 calc R U .
C2 C 0.32160(13) 0.24550(12) -0.2229(4) 0.0325(4) Uani 1 1 d . . .
H2 H 0.2667 0.2605 -0.2902 0.039 Uiso 1 1 calc R U .
C3 C 0.36209(14) 0.17209(12) -0.2912(4) 0.0326(4) Uani 1 1 d . . .
H3 H 0.3353 0.1371 -0.4061 0.039 Uiso 1 1 calc R U .
C4 C 0.44158(13) 0.15071(11) -0.1901(3) 0.0290(4) Uani 1 1 d . . .
H4 H 0.4692 0.1006 -0.2358 0.035 Uiso 1 1 calc R U .
C5 C 0.48177(10) 0.20139(10) -0.0225(3) 0.0222(3) Uani 1 1 d . . .
H5 H 0.5361 0.1854 0.0464 0.027 Uiso 1 1 calc R U .
C6 C 0.44255(10) 0.27608(9) 0.0454(3) 0.0181(3) Uani 1 1 d . . .
C7 C 0.48457(8) 0.33499(8) 0.2168(3) 0.0153(3) Uani 1 1 d . . .
C8 C 0.54924(10) 0.30804(9) 0.3721(3) 0.0173(3) Uani 1 1 d . . .
H8 H 0.5659 0.2519 0.3569 0.021 Uiso 1 1 calc R U .
C9 C 0.59412(9) 0.35410(9) 0.5525(3) 0.0153(2) Uani 1 1 d . . .
C10 C 0.65739(10) 0.30672(10) 0.7088(3) 0.0197(3) Uani 1 1 d . . .
H10A H 0.6621 0.2499 0.6508 0.030 Uiso 1 1 calc R U .
H10B H 0.6359 0.3065 0.8738 0.030 Uiso 1 1 calc R U .
H10C H 0.7152 0.3330 0.7031 0.030 Uiso 1 1 calc R U .
C11 C 0.62856(10) 0.47584(10) 0.7812(3) 0.0188(3) Uani 1 1 d . . .
H11A H 0.6314 0.4385 0.9209 0.023 Uiso 1 1 calc R U .
H11B H 0.5943 0.5250 0.8286 0.023 Uiso 1 1 calc R U .
C12 C 0.72085(9) 0.50251(12) 0.7165(2) 0.0178(2) Uani 1 1 d . . .
C13 C 0.78938(11) 0.48773(12) 0.8727(3) 0.0286(4) Uani 1 1 d . . .
H13 H 0.7786 0.4586 1.0170 0.034 Uiso 1 1 calc R U .
C14 C 0.87387(12) 0.51489(15) 0.8214(4) 0.0372(5) Uani 1 1 d . . .
H14 H 0.9201 0.5044 0.9309 0.045 Uiso 1 1 calc R U .
C15 C 0.89082(11) 0.55711(12) 0.6119(4) 0.0295(4) Uani 1 1 d . . .
H15 H 0.9484 0.5762 0.5776 0.035 Uiso 1 1 calc R U .
C16 C 0.82309(11) 0.57134(11) 0.4526(3) 0.0254(3) Uani 1 1 d . . .
H16 H 0.8344 0.5997 0.3073 0.030 Uiso 1 1 calc R U .
C17 C 0.73838(11) 0.54444(10) 0.5036(3) 0.0229(3) Uani 1 1 d . . .
H17 H 0.6923 0.5546 0.3932 0.027 Uiso 1 1 calc R U .

loop_
_atom_site_aniso_label
_atom_site_aniso_U_11
_atom_site_aniso_U_22
_atom_site_aniso_U_33
_atom_site_aniso_U_23
_atom_site_aniso_U_13
_atom_site_aniso_U_12
Zn1 0.01632(10) 0.01299(10) 0.02129(11) 0.000 0.000 0.00195(9)
N1 0.0141(5) 0.0153(5) 0.0187(6) -0.0012(5) 0.0007(5) 0.0006(4)
O1 0.0214(5) 0.0147(5) 0.0236(5) -0.0012(4) -0.0051(4) 0.0022(4)
C1 0.0250(7) 0.0191(7) 0.0287(8) -0.0001(6) -0.0080(6) -0.0012(6)
C2 0.0344(9) 0.0273(9) 0.0358(10) -0.0010(8) -0.0153(8) -0.0054(7)
C3 0.0422(10) 0.0269(8) 0.0287(9) -0.0047(7) -0.0086(8) -0.0092(8)
C4 0.0365(9) 0.0219(7) 0.0287(8) -0.0075(7) 0.0007(7) -0.0024(7)
C5 0.0239(8) 0.0187(6) 0.0239(7) -0.0036(5) 0.0006(5) -0.0001(5)
C6 0.0200(6) 0.0153(6) 0.0191(6) 0.0004(5) -0.0005(5) -0.0023(5)
C7 0.0144(7) 0.0145(5) 0.0171(6) -0.0001(4) 0.0011(5) -0.0005(4)
C8 0.0168(6) 0.0138(5) 0.0213(7) -0.0007(5) -0.0004(5) 0.0014(5)
C9 0.0129(5) 0.0158(6) 0.0171(6) 0.0011(5) 0.0018(4) 0.0007(5)
C10 0.0173(6) 0.0197(7) 0.0222(7) 0.0027(6) -0.0016(6) 0.0033(5)
C11 0.0168(6) 0.0204(6) 0.0194(6) -0.0043(5) 0.0007(5) -0.0001(5)
C12 0.0171(5) 0.0162(5) 0.0202(6) -0.0048(7) 0.0006(4) -0.0005(6)
C13 0.0208(7) 0.0400(11) 0.0248(7) 0.0056(8) -0.0030(6) -0.0064(7)
C14 0.0201(7) 0.0574(15) 0.0341(8) 0.0087(9) -0.0067(7) -0.0102(8)
C15 0.0206(7) 0.0329(9) 0.0351(9) -0.0014(8) 0.0017(7) -0.0090(6)
C16 0.0263(7) 0.0211(7) 0.0287(8) 0.0014(6) 0.0027(6) -0.0054(6)
C17 0.0208(7) 0.0216(8) 0.0263(8) 0.0035(6) -0.0011(6) -0.0016(6)

loop_
_atom_type_symbol
_atom_type_description
_atom_type_scat_dispersion_real
_atom_type_scat_dispersion_imag
_atom_type_scat_source
C C 0.0033 0.0016 'International Tables Vol C Tables 4.2.6.8 and 6.1.1.4'
H H 0.0000 0.0000 'International Tables Vol C Tables 4.2.6.8 and 6.1.1.4'
N N 0.0061 0.0033 'International Tables Vol C Tables 4.2.6.8 and 6.1.1.4'
O O 0.0106 0.0060 'International Tables Vol C Tables 4.2.6.8 and 6.1.1.4'
Zn Zn 0.2839 1.4301 'International Tables Vol C Tables 4.2.6.8 and 6.1.1.4'

loop_
_geom_angle_atom_site_label_1
_geom_angle_atom_site_label_2
_geom_angle_atom_site_label_3
_geom_angle
_geom_angle_site_symmetry_1
_geom_angle_site_symmetry_3
O1 Zn1 O1 112.71(7) . 2_665
O1 Zn1 N1 119.22(5) . 2_665
O1 Zn1 N1 96.46(5) 2_665 2_665
O1 Zn1 N1 96.46(5) . .
O1 Zn1 N1 119.22(5) 2_665 .
N1 Zn1 N1 114.35(8) 2_665 .
C9 N1 C11 119.66(13) . .
C9 N1 Zn1 123.35(10) . .
C11 N1 Zn1 116.92(9) . .
C7 O1 Zn1 123.24(10) . .
C2 C1 C6 121.09(16) . .
C2 C1 H1 119.5 . .
C6 C1 H1 119.5 . .
C1 C2 C3 120.00(17) . .
C1 C2 H2 120.0 . .
C3 C2 H2 120.0 . .
C4 C3 C2 119.37(16) . .
C4 C3 H3 120.3 . .
C2 C3 H3 120.3 . .
C3 C4 C5 120.96(16) . .
C3 C4 H4 119.5 . .
C5 C4 H4 119.5 . .
C4 C5 C6 120.39(15) . .
C4 C5 H5 119.8 . .
C6 C5 H5 119.8 . .
C1 C6 C5 118.18(14) . .
C1 C6 C7 118.97(14) . .
C5 C6 C7 122.83(14) . .
O1 C7 C8 125.54(13) . .
O1 C7 C6 114.15(12) . .
C8 C7 C6 120.31(12) . .
C7 C8 C9 128.20(13) . .
C7 C8 H8 115.9 . .
C9 C8 H8 115.9 . .
N1 C9 C8 123.02(13) . .
N1 C9 C10 120.38(13) . .
C8 C9 C10 116.60(13) . .
C9 C10 H10A 109.5 . .
C9 C10 H10B 109.5 . .
H10A C10 H10B 109.5 . .
C9 C10 H10C 109.5 . .
H10A C10 H10C 109.5 . .
H10B C10 H10C 109.5 . .
N1 C11 C12 113.58(12) . .
N1 C11 H11A 108.9 . .
C12 C11 H11A 108.9 . .
N1 C11 H11B 108.9 . .
C12 C11 H11B 108.9 . .
H11A C11 H11B 107.7 . .
C13 C12 C17 118.60(14) . .
C13 C12 C11 120.05(14) . .
C17 C12 C11 121.31(13) . .
C12 C13 C14 120.93(16) . .
C12 C13 H13 119.5 . .
C14 C13 H13 119.5 . .
C15 C14 C13 120.33(17) . .
C15 C14 H14 119.8 . .
C13 C14 H14 119.8 . .
C14 C15 C16 119.33(16) . .
C14 C15 H15 120.3 . .
C16 C15 H15 120.3 . .
C15 C16 C17 120.50(17) . .
C15 C16 H16 119.7 . .
C17 C16 H16 119.7 . .
C16 C17 C12 120.29(16) . .
C16 C17 H17 119.9 . .
C12 C17 H17 119.9 . .

loop_
_geom_bond_atom_site_label_1
_geom_bond_atom_site_label_2
_geom_bond_distance
_geom_bond_site_symmetry_2
Zn1 O1 1.9404(11) .
Zn1 O1 1.9404(11) 2_665
Zn1 N1 1.9695(13) 2_665
Zn1 N1 1.9695(13) .
N1 C9 1.3140(19) .
N1 C11 1.475(2) .
O1 C7 1.2994(17) .
C1 C2 1.391(2) .
C1 C6 1.399(2) .
C1 H1 0.9500 .
C2 C3 1.395(3) .
C2 H2 0.9500 .
C3 C4 1.382(3) .
C3 H3 0.9500 .
C4 C5 1.390(2) .
C4 H4 0.9500 .
C5 C6 1.404(2) .
C5 H5 0.9500 .
C6 C7 1.498(2) .
C7 C8 1.386(2) .
C8 C9 1.431(2) .
C8 H8 0.9500 .
C9 C10 1.513(2) .
C10 H10A 0.9800 .
C10 H10B 0.9800 .
C10 H10C 0.9800 .
C11 C12 1.516(2) .
C11 H11A 0.9900 .
C11 H11B 0.9900 .
C12 C13 1.383(2) .
C12 C17 1.399(2) .
C13 C14 1.392(2) .
C13 H13 0.9500 .
C14 C15 1.383(3) .
C14 H14 0.9500 .
C15 C16 1.384(3) .
C15 H15 0.9500 .
C16 C17 1.393(2) .
C16 H16 0.9500 .
C17 H17 0.9500 .

loop_
_geom_hbond_atom_site_label_D
_geom_hbond_atom_site_label_H
_geom_hbond_atom_site_label_A
_geom_hbond_distance_DH
_geom_hbond_distance_HA
_geom_hbond_distance_DA
_geom_hbond_angle_DHA
_geom_hbond_site_symmetry_A
C11 H11B O1 0.99 2.46 3.2591(19) 137.3 2_666

loop_
_geom_torsion_atom_site_label_1
_geom_torsion_atom_site_label_2
_geom_torsion_atom_site_label_3
_geom_torsion_atom_site_label_4
_geom_torsion
C6 C1 C2 C3 -0.1(3)
C1 C2 C3 C4 0.7(3)
C2 C3 C4 C5 -0.3(3)
C3 C4 C5 C6 -0.7(3)
C2 C1 C6 C5 -0.9(3)
C2 C1 C6 C7 177.66(17)
C4 C5 C6 C1 1.3(2)
C4 C5 C6 C7 -177.22(16)
Zn1 O1 C7 C8 2.0(2)
Zn1 O1 C7 C6 -177.82(9)
C1 C6 C7 O1 -19.2(2)
C5 C6 C7 O1 159.29(14)
C1 C6 C7 C8 160.97(15)
C5 C6 C7 C8 -20.5(2)
O1 C7 C8 C9 2.7(2)
C6 C7 C8 C9 -177.49(14)
C11 N1 C9 C8 177.67(13)
Zn1 N1 C9 C8 0.9(2)
C11 N1 C9 C10 -2.2(2)
Zn1 N1 C9 C10 -178.98(10)
C7 C8 C9 N1 -4.3(2)
C7 C8 C9 C10 175.60(14)
C9 N1 C11 C12 84.30(17)
Zn1 N1 C11 C12 -98.74(13)
N1 C11 C12 C13 -133.96(17)
N1 C11 C12 C17 48.0(2)
C17 C12 C13 C14 0.9(3)
C11 C12 C13 C14 -177.18(18)
C12 C13 C14 C15 -0.2(3)
C13 C14 C15 C16 -0.7(3)
C14 C15 C16 C17 0.8(3)
C15 C16 C17 C12 -0.2(3)
C13 C12 C17 C16 -0.7(3)
C11 C12 C17 C16 177.34(16)
